data_2311096
loop_
_publ_author_name
'Clabbers, Max T. B.'
'Gruene, Tim'
'van Genderen, Eric'
'Abrahams, Jan Pieter'

_publ_section_title
;
 Reducing dynamical electron scattering reveals hydrogen atoms
;
_journal_coeditor_code TD5055
_journal_issue 1
_journal_name_full 'Acta Crystallographica Section A'
_journal_page_first 82
_journal_page_last 93
_journal_paper_doi 10.1107/S2053273318013918
_journal_volume 75
_journal_year 2019
_chemical_formula_sum 'C16 H18 O5'
_chemical_formula_weight 290.16
_space_group_crystal_system orthorhombic
_space_group_IT_number 19
_space_group_name_Hall 'P 2ac 2ab'
_space_group_name_H-M_alt 'P 21 21 21'
_symmetry_space_group_name_Hall 'P 2ac 2ab'
_symmetry_space_group_name_H-M 'P 21 21 21'
_atom_sites_solution_hydrogens geom
_audit_creation_method SHELXL-2014/7
_cell_angle_alpha 90
_cell_angle_beta 90
_cell_angle_gamma 90
_cell_formula_units_Z 4
_cell_length_a 8.0150(16)
_cell_length_b 10.015(2)
_cell_length_c 17.703(4)
_cell_measurement_reflns_used 6096
_cell_measurement_temperature 77
_cell_volume 1421.0(5)
_computing_structure_refinement 'SHELXL-2014/7 (Sheldrick, 2014)'
_diffrn_ambient_temperature 77
_diffrn_measured_fraction_theta_full 0.853
_diffrn_measured_fraction_theta_max 0.834
_diffrn_measurement_device_type 'FEI Polara TEM'
_diffrn_measurement_method 'Rotation method'
_diffrn_radiation_type 'Electron diffraction'
_diffrn_radiation_wavelength 0.02508
_diffrn_reflns_av_R_equivalents 0.1576
_diffrn_reflns_av_unetI/netI 0.1609
_diffrn_reflns_Laue_measured_fraction_full 0.853
_diffrn_reflns_Laue_measured_fraction_max 0.834
_diffrn_reflns_limit_h_max 8
_diffrn_reflns_limit_h_min -9
_diffrn_reflns_limit_k_max 10
_diffrn_reflns_limit_k_min -11
_diffrn_reflns_limit_l_max 21
_diffrn_reflns_limit_l_min -21
_diffrn_reflns_number 6096
_diffrn_reflns_point_group_measured_fraction_full 0.859
_diffrn_reflns_point_group_measured_fraction_max 0.835
_diffrn_reflns_theta_full 0.862
_diffrn_reflns_theta_max 0.882
_diffrn_reflns_theta_min 0.081
_diffrn_source 'FEG 200[kV]'
_exptl_absorpt_coefficient_mu 0.081
_exptl_crystal_density_diffrn 1.356
_exptl_crystal_F_000 238
_refine_diff_density_max 0.172
_refine_diff_density_min -0.188
_refine_diff_density_rms 0.052
_refine_ls_abs_structure_details
;
 All f" are zero, so absolute structure could not be determined
;
_refine_ls_extinction_method none
_refine_ls_goodness_of_fit_ref 1.100
_refine_ls_hydrogen_treatment mixed
_refine_ls_matrix_type full
_refine_ls_number_parameters 196
_refine_ls_number_reflns 2295
_refine_ls_number_restraints 156
_refine_ls_restrained_S_all 1.070
_refine_ls_R_factor_all 0.1681
_refine_ls_R_factor_gt 0.1495
_refine_ls_shift/su_max 0.750
_refine_ls_shift/su_mean 0.017
_refine_ls_structure_factor_coef Fsqd
_refine_ls_weighting_details 'w=1/[\s^2^(Fo^2^)+(0.1527P)^2^+0.8359P] where P=(Fo^2^+2Fc^2^)/3'
_refine_ls_weighting_scheme calc
_refine_ls_wR_factor_gt 0.3531
_refine_ls_wR_factor_ref 0.3690
_reflns_Friedel_coverage 0.723
_reflns_Friedel_fraction_full 0.868
_reflns_Friedel_fraction_max 0.837
_reflns_number_gt 1899
_reflns_number_total 2295
_reflns_threshold_expression 'I > 2\s(I)'
_cod_data_source_file td5055sup1.cif
_cod_data_source_block IRELOH
_cod_depositor_comments 'Adding full bibliography for 2311096--2311097.cif.'
_cod_database_code 2311096
_cod_database_fobs_code 2311096
_shelx_shelxl_version_number 2014/7
_shelx_space_group_comment
;
The symmetry employed for this shelxl refinement is uniquely defined
by the following loop, which should always be used as a source of
symmetry information in preference to the above space-group names.
They are only intended as comments.
;

loop_
_space_group_symop_operation_xyz
'x, y, z'
'-x+1/2, -y, z+1/2'
'-x, y+1/2, -z+1/2'
'x+1/2, -y+1/2, -z'

loop_
_atom_site_label
_atom_site_type_symbol
_atom_site_fract_x
_atom_site_fract_y
_atom_site_fract_z
_atom_site_U_iso_or_equiv
_atom_site_adp_type
_atom_site_occupancy
_atom_site_site_symmetry_order
_atom_site_calc_flag
_atom_site_refinement_flags_posn
_atom_site_refinement_flags_adp
C1 C 0.810(2) 0.3379(15) 0.5236(7) 0.023(3) Uani 1 1 d . U
O1 O 0.871(3) 0.2401(14) 0.4944(8) 0.052(5) Uani 1 1 d . U
C2 C 0.743(2) 0.3366(14) 0.6037(7) 0.021(3) Uani 1 1 d . U
H2A H 0.6241 0.3183 0.6018 0.025 Uiso 1 1 calc R U
H2B H 0.7953 0.2638 0.6309 0.025 Uiso 1 1 calc R U
C4 C 0.9276(18) 0.5014(12) 0.6708(6) 0.015(3) Uani 1 1 d . U
H4 H 1.0184 0.4500 0.6558 0.018 Uiso 1 1 calc R U
C3 C 0.7692(17) 0.4633(13) 0.6478(6) 0.014(3) Uani 1 1 d . U
C5 C 0.9551(19) 0.6101(13) 0.7141(7) 0.016(3) Uani 1 1 d . U
O5 O 1.1117(15) 0.6509(12) 0.7373(6) 0.023(3) Uani 1 1 d . U
H5 H 1.191(7) 0.586(6) 0.724(3) 0.024(15) Uiso 1 1 calc R .
C6 C 0.821(2) 0.6935(14) 0.7361(8) 0.021(3) Uani 1 1 d . U
H6 H 0.8403 0.7693 0.7651 0.025 Uiso 1 1 calc R U
C7 C 0.6643(18) 0.6610(13) 0.7140(6) 0.014(2) Uani 1 1 d . U
O7 O 0.5304(15) 0.7381(11) 0.7321(5) 0.017(2) Uani 1 1 d . U
H7 H 0.573(3) 0.828(7) 0.761(4) 0.026 Uiso 1 1 calc R U
C8 C 0.6326(17) 0.5495(12) 0.6692(6) 0.011(2) Uani 1 1 d . U
C9 C 0.4559(19) 0.5178(12) 0.6472(6) 0.016(3) Uani 1 1 d . U
O9 O 0.3622(17) 0.4667(11) 0.6916(6) 0.022(2) Uani 1 1 d . U
C10 C 0.4020(18) 0.5592(13) 0.5710(6) 0.017(3) Uani 1 1 d . U
H10 H 0.2927 0.5413 0.5565 0.020 Uiso 1 1 calc R U
C11 C 0.5025(19) 0.6216(13) 0.5212(6) 0.017(3) Uani 1 1 d . U
H11 H 0.6089 0.6463 0.5368 0.020 Uiso 1 1 calc R U
C12 C 0.451(2) 0.6529(14) 0.4422(6) 0.018(3) Uani 1 1 d . U
H12A H 0.4776 0.7452 0.4308 0.021 Uiso 1 1 calc R U
H12B H 0.3310 0.6419 0.4374 0.021 Uiso 1 1 calc R U
C13 C 0.5394(19) 0.5610(14) 0.3853(7) 0.021(3) Uani 1 1 d . U
H13A H 0.5183 0.4690 0.3995 0.025 Uiso 1 1 calc R U
H13B H 0.4905 0.5750 0.3358 0.025 Uiso 1 1 calc R U
C14 C 0.7287(19) 0.5817(15) 0.3794(7) 0.022(3) Uani 1 1 d . U
H14A H 0.7567 0.5944 0.3266 0.026 Uiso 1 1 calc R U
H14B H 0.7569 0.6636 0.4057 0.026 Uiso 1 1 calc R U
C15 C 0.8381(19) 0.4702(14) 0.4106(7) 0.021(3) Uani 1 1 d . U
H15 H 0.8107 0.3869 0.3843 0.025 Uiso 1 1 calc R U
C16 C 1.0191(18) 0.4938(14) 0.4046(7) 0.022(3) Uani 1 1 d . U
H16A H 1.0780 0.4253 0.4316 0.032 Uiso 1 1 calc R U
H16B H 1.0457 0.5794 0.4259 0.032 Uiso 1 1 calc R U
H16C H 1.0516 0.4921 0.3524 0.032 Uiso 1 1 calc R U
O16 O 0.7941(16) 0.4563(11) 0.4903(5) 0.019(2) Uani 1 1 d . U

loop_
_atom_site_aniso_label
_atom_site_aniso_U_11
_atom_site_aniso_U_22
_atom_site_aniso_U_33
_atom_site_aniso_U_23
_atom_site_aniso_U_13
_atom_site_aniso_U_12
C1 0.038(9) 0.015(5) 0.016(5) -0.002(4) 0.002(5) 0.009(5)
O1 0.104(14) 0.016(6) 0.036(6) 0.005(5) 0.021(8) 0.028(7)
C2 0.033(8) 0.011(6) 0.018(5) -0.003(4) 0.001(5) 0.008(5)
C4 0.022(6) 0.007(5) 0.016(5) 0.000(4) 0.000(4) 0.001(4)
C3 0.024(6) 0.008(5) 0.010(5) 0.001(4) -0.005(4) 0.002(4)
C5 0.022(6) 0.005(5) 0.020(6) -0.001(4) 0.003(4) 0.001(4)
O5 0.025(6) 0.026(7) 0.020(5) -0.006(5) 0.007(4) -0.002(4)
C6 0.023(5) 0.014(7) 0.025(6) -0.018(5) 0.002(4) -0.001(4)
C7 0.022(6) 0.006(5) 0.014(5) -0.005(4) 0.003(4) 0.001(4)
O7 0.028(6) 0.009(5) 0.015(4) 0.001(4) 0.001(4) 0.010(4)
C8 0.025(5) 0.002(5) 0.007(4) 0.002(4) -0.005(4) 0.001(3)
C9 0.029(6) 0.011(6) 0.008(4) 0.000(4) -0.001(4) -0.007(4)
O9 0.033(6) 0.012(6) 0.020(4) 0.008(4) 0.001(4) -0.003(4)
C10 0.026(7) 0.018(7) 0.006(4) 0.003(4) -0.005(4) -0.011(5)
C11 0.027(8) 0.015(7) 0.008(4) 0.010(4) -0.004(4) -0.004(5)
C12 0.028(8) 0.014(7) 0.010(5) 0.006(4) -0.002(4) 0.007(5)
C13 0.034(7) 0.017(7) 0.012(5) 0.009(5) 0.002(5) 0.003(5)
C14 0.032(6) 0.020(7) 0.013(5) 0.013(5) -0.001(4) 0.005(5)
C15 0.032(7) 0.013(7) 0.017(5) 0.001(5) -0.005(4) 0.009(5)
C16 0.036(7) 0.009(7) 0.020(6) 0.002(5) -0.001(5) 0.008(5)
O16 0.036(7) 0.013(5) 0.009(4) -0.001(3) -0.005(4) 0.011(4)

loop_
_atom_type_symbol
_atom_type_description
_atom_type_scat_dispersion_real
_atom_type_scat_dispersion_imag
_atom_type_scat_source
C C 0.0000 0.0000 'International Tables Vol C Tables 4.2.6.8 and 6.1.1.4'
H H 0.0000 0.0000 'International Tables Vol C Tables 4.2.6.8 and 6.1.1.4'
O O 0.0000 0.0000 'International Tables Vol C Tables 4.2.6.8 and 6.1.1.4'

loop_
_geom_angle_atom_site_label_1
_geom_angle_atom_site_label_2
_geom_angle_atom_site_label_3
_geom_angle
O1 C1 O16 124.8(13)
O1 C1 C2 122.4(13)
O16 C1 C2 112.8(11)
C3 C2 C1 115.4(12)
C3 C2 H2A 108.4
C1 C2 H2A 108.4
C3 C2 H2B 108.4
C1 C2 H2B 108.4
H2A C2 H2B 107.5
C5 C4 C3 122.5(13)
C5 C4 H4 118.7
C3 C4 H4 118.7
C4 C3 C8 116.9(11)
C4 C3 C2 120.8(12)
C8 C3 C2 122.2(12)
C4 C5 O5 123.7(13)
C4 C5 C6 120.5(14)
O5 C5 C6 115.7(12)
C5 O5 H5 109.5
C7 C6 C5 118.9(12)
C7 C6 H6 120.6
C5 C6 H6 120.6
C6 C7 O7 121.9(12)
C6 C7 C8 121.7(12)
O7 C7 C8 116.4(12)
C7 O7 H7 109.5
C7 C8 C3 119.3(12)
C7 C8 C9 119.3(11)
C3 C8 C9 121.3(11)
O9 C9 C10 122.3(14)
O9 C9 C8 120.6(11)
C10 C9 C8 117.0(11)
C11 C10 C9 123.6(13)
C11 C10 H10 118.2
C9 C10 H10 118.2
C10 C11 C12 123.0(14)
C10 C11 H11 118.5
C12 C11 H11 118.5
C11 C12 C13 111.1(11)
C11 C12 H12A 109.4
C13 C12 H12A 109.4
C11 C12 H12B 109.4
C13 C12 H12B 109.4
H12A C12 H12B 108.0
C14 C13 C12 114.8(12)
C14 C13 H13A 108.6
C12 C13 H13A 108.6
C14 C13 H13B 108.6
C12 C13 H13B 108.6
H13A C13 H13B 107.5
C15 C14 C13 116.4(12)
C15 C14 H14A 108.2
C13 C14 H14A 108.2
C15 C14 H14B 108.2
C13 C14 H14B 108.2
H14A C14 H14B 107.3
O16 C15 C16 108.8(11)
O16 C15 C14 106.3(11)
C16 C15 C14 115.0(12)
O16 C15 H15 108.9
C16 C15 H15 108.9
C14 C15 H15 108.9
C15 C16 H16A 109.5
C15 C16 H16B 109.5
H16A C16 H16B 109.5
C15 C16 H16C 109.5
H16A C16 H16C 109.5
H16B C16 H16C 109.5
C1 O16 C15 119.3(11)

loop_
_geom_bond_atom_site_label_1
_geom_bond_atom_site_label_2
_geom_bond_distance
C1 O1 1.210(19)
C1 O16 1.331(18)
C1 C2 1.517(18)
C2 C3 1.505(18)
C2 H2A 0.9700
C2 H2B 0.9700
C4 C5 1.350(18)
C4 C3 1.386(19)
C4 H4 0.9300
C3 C8 1.445(18)
C5 O5 1.382(18)
C5 C6 1.41(2)
O5 H5 0.94(8)
C6 C7 1.36(2)
C6 H6 0.9300
C7 O7 1.360(17)
C7 C8 1.393(17)
O7 H7 1.09(7)
C8 C9 1.503(19)
C9 O9 1.201(18)
C9 C10 1.476(15)
C10 C11 1.348(17)
C10 H10 0.9300
C11 C12 1.493(16)
C11 H11 0.9300
C12 C13 1.538(18)
C12 H12A 0.9700
C12 H12B 0.9700
C13 C14 1.54(2)
C13 H13A 0.9700
C13 H13B 0.9700
C14 C15 1.523(18)
C14 H14A 0.9700
C14 H14B 0.9700
C15 O16 1.461(16)
C15 C16 1.47(2)
C15 H15 0.9800
C16 H16A 0.9600
C16 H16B 0.9600
C16 H16C 0.9600
